data_7061250
loop_
_publ_author_name
'Karmakar, Gourab'
'Shah, Alpa Y.'
'Tyagi, Adish'
'Wadawale, A. P.'
'Kedarnath, G.'
'Kumar, N. Naveen'
'Bahadur, Jitendra'

_publ_section_title
;
 Synthesis of photo-responsive indium selenides (InSe and In2Se3) from
 tris(4,6-dimethyl-2-pyrimidylselenolato)indium(iii) as a molecular
 precursor
;
_journal_issue 8
_journal_name_full 'New Journal of Chemistry'
_journal_page_first 3871
_journal_page_last 3881
_journal_paper_doi 10.1039/D1NJ06167D
_journal_volume 46
_journal_year 2022
_chemical_formula_sum 'C18 H21 In N6 Se3'
_chemical_formula_weight 673.11
_space_group_crystal_system orthorhombic
_space_group_IT_number 61
_space_group_name_Hall '-P 2ac 2ab'
_space_group_name_H-M_alt 'P b c a'
_atom_sites_solution_hydrogens geom
_atom_sites_solution_primary direct
_atom_sites_solution_secondary difmap
_audit_creation_method SHELXL-2017/1
_audit_update_record
;
2021-03-12 deposited with the CCDC.	2022-01-26 downloaded from the CCDC.
;
_cell_angle_alpha 90
_cell_angle_beta 90
_cell_angle_gamma 90
_cell_formula_units_Z 8
_cell_length_a 14.9248(2)
_cell_length_b 14.9880(2)
_cell_length_c 22.0289(3)
_cell_measurement_reflns_used 18685
_cell_measurement_temperature 298(2)
_cell_measurement_theta_max 76.5920
_cell_measurement_theta_min 3.5950
_cell_volume 4927.71(11)
_computing_cell_refinement 'CrysAlisPro 1.171.40.57a (Rigaku OD, 2019)'
_computing_data_collection 'CrysAlisPro 1.171.40.57a (Rigaku OD, 2019)'
_computing_data_reduction 'CrysAlisPro 1.171.40.57a (Rigaku OD, 2019)'
_computing_structure_refinement 'SHELXL-2017/1 (Sheldrick, 2017)'
_computing_structure_solution 'OLEX 1.2'
_diffrn_ambient_temperature 298(2)
_diffrn_detector 'Hybrid Pixel Array Detector'
_diffrn_detector_area_resol_mean 10.0000
_diffrn_detector_type HyPix
_diffrn_measured_fraction_theta_full 0.996
_diffrn_measured_fraction_theta_max 0.962
_diffrn_measurement_details
;
List of Runs (angles in degrees, time in seconds):

  # Type    Start    End  Width  t~exp~   \w     \q     \k     \f   Frames
#--------------------------------------------------------------------------
  1  \w   -118.00 -75.00   0.50    0.99    --  -48.29-123.00  62.00   86
  2  \w   -118.00 -91.00   0.50    0.99    --  -48.29-149.00-100.00   54
  3  \w     48.00  73.00   0.50    0.99    --   48.29-123.00  62.00   50
  4  \w     64.00  89.00   0.50    4.50    --  107.39-149.00-100.00   50
  5  \w     66.00 110.00   0.50    4.50    --  107.39-123.00  62.00   88
  6  \w     84.00 145.00   0.50    4.50    --  107.39 149.00 -53.00  122
  7  \w    -20.00  23.00   0.50    0.99    --  -48.29  19.00-180.00   86
  8  \w   -112.00 -75.00   0.50    0.99    --  -48.29-125.00 120.00   74
  9  \w    -17.00   8.00   0.50    0.99    --  -48.29  19.00 -90.00   50
 10  \w    -20.00  21.00   0.50    0.99    --  -48.29  19.00 -60.00   82
 11  \w    -42.00 -17.00   0.50    4.50    --  -86.25  37.00 -30.00   50
 12  \w    -42.00 -14.00   0.50    4.50    --  -86.25  37.00 -90.00   56
 13  \w    -41.00 -16.00   0.50    4.50    --  -86.25  37.00 -60.00   50
 14  \w    -41.00 -16.00   0.50    4.50    --  -86.25  37.00   0.00   50
 15  \w     98.00 123.00   0.50    4.50    --  107.39 125.00  60.00   50
 16  \w    114.00 170.00   0.50    4.50    --  107.39  19.00 150.00  112
 17  \w     35.00  63.00   0.50    4.50    --  107.39 -57.00  60.00   56
 18  \w     41.00  66.00   0.50    4.50    --  107.39 -57.00-180.00   50
 19  \w     43.00  99.00   0.50    4.50    --  107.39 -77.00  30.00  112
 20  \w    147.00 173.00   0.50    4.50    --  107.39 125.00  60.00   52
 21  \w     38.00  63.00   0.50    4.50    --  107.39 -57.00  30.00   50
 22  \w     36.00  62.00   0.50    4.50    --  107.39 -57.00-120.00   52
;
_diffrn_measurement_device 'four-circle diffractometer'
_diffrn_measurement_device_type 'XtaLAB Synergy, Dualflex, HyPix'
_diffrn_measurement_method '\w scans'
_diffrn_orient_matrix_type 'CrysAlisPro convention (1999,Acta A55,543-557)'
_diffrn_orient_matrix_UB_11 0.0995131000
_diffrn_orient_matrix_UB_12 -0.0124088000
_diffrn_orient_matrix_UB_13 -0.0165795000
_diffrn_orient_matrix_UB_21 0.0229355000
_diffrn_orient_matrix_UB_22 -0.0129685000
_diffrn_orient_matrix_UB_23 0.0676079000
_diffrn_orient_matrix_UB_31 -0.0150803000
_diffrn_orient_matrix_UB_32 -0.1012130000
_diffrn_orient_matrix_UB_33 -0.0066087000
_diffrn_radiation_monochromator mirror
_diffrn_radiation_probe x-ray
_diffrn_radiation_type 'Cu K\a'
_diffrn_radiation_wavelength 1.54184
_diffrn_reflns_av_R_equivalents 0.0980
_diffrn_reflns_av_unetI/netI 0.0433
_diffrn_reflns_Laue_measured_fraction_full 0.996
_diffrn_reflns_Laue_measured_fraction_max 0.962
_diffrn_reflns_limit_h_max 16
_diffrn_reflns_limit_h_min -18
_diffrn_reflns_limit_k_max 9
_diffrn_reflns_limit_k_min -18
_diffrn_reflns_limit_l_max 24
_diffrn_reflns_limit_l_min -27
_diffrn_reflns_number 22624
_diffrn_reflns_point_group_measured_fraction_full 0.996
_diffrn_reflns_point_group_measured_fraction_max 0.962
_diffrn_reflns_theta_full 67.684
_diffrn_reflns_theta_max 76.925
_diffrn_reflns_theta_min 4.014
_diffrn_source 'micro-focus sealed X-ray tube'
_diffrn_source_type 'PhotonJet (Cu) X-ray Source'
_exptl_absorpt_coefficient_mu 12.853
_exptl_absorpt_correction_T_max 1.00000
_exptl_absorpt_correction_T_min 0.13463
_exptl_absorpt_correction_type multi-scan
_exptl_absorpt_process_details
;
CrysAlisPro 1.171.40.57a (Rigaku Oxford Diffraction, 2019)
Empirical absorption correction using spherical harmonics,
 implemented in SCALE3 ABSPACK scaling algorithm.
;
_exptl_crystal_colour colourless
_exptl_crystal_density_diffrn 1.815
_exptl_crystal_description block
_exptl_crystal_F_000 2576
_exptl_crystal_size_max 0.150
_exptl_crystal_size_mid 0.100
_exptl_crystal_size_min 0.100
_refine_diff_density_max 0.910
_refine_diff_density_min -0.761
_refine_diff_density_rms 0.127
_refine_ls_extinction_coef 0.00028(4)
_refine_ls_extinction_expression Fc^*^=kFc[1+0.001xFc^2^\l^3^/sin(2\q)]^-1/4^
_refine_ls_extinction_method 'SHELXL-2017/1 (Sheldrick 2017)'
_refine_ls_goodness_of_fit_ref 1.049
_refine_ls_hydrogen_treatment constr
_refine_ls_matrix_type full
_refine_ls_number_parameters 260
_refine_ls_number_reflns 5013
_refine_ls_number_restraints 0
_refine_ls_restrained_S_all 1.049
_refine_ls_R_factor_all 0.0481
_refine_ls_R_factor_gt 0.0464
_refine_ls_shift/su_max 0.002
_refine_ls_shift/su_mean 0.000
_refine_ls_structure_factor_coef Fsqd
_refine_ls_weighting_details 'w=1/[\s^2^(Fo^2^)+(0.0933P)^2^+3.6640P] where P=(Fo^2^+2Fc^2^)/3'
_refine_ls_weighting_scheme calc
_refine_ls_wR_factor_gt 0.1421
_refine_ls_wR_factor_ref 0.1442
_reflns_Friedel_coverage 0.000
_reflns_number_gt 4648
_reflns_number_total 5013
_reflns_threshold_expression 'I > 2\s(I)'
_cod_data_source_file d1nj06167d3.cif
_cod_data_source_block shelx
_cod_depositor_comments 'Adding full bibliography for 7061250.cif.'
_cod_database_code 7061250
_shelx_shelxl_version_number 2017/1
_shelx_space_group_comment
;
The symmetry employed for this shelxl refinement is uniquely defined
by the following loop, which should always be used as a source of
symmetry information in preference to the above space-group names.
They are only intended as comments.
;
_shelx_estimated_absorpt_t_min 0.249
_shelx_estimated_absorpt_t_max 0.360
_oxdiff_exptl_absorpt_empirical_full_min 0.327
_oxdiff_exptl_absorpt_empirical_full_max 3.195
_oxdiff_exptl_absorpt_empirical_details
;
Empirical correction (ABSPACK) includes:
- Absorption correction using spherical harmonics
- Frame scaling
;
_diffrn_oxdiff_digest_frames
;
01140c1adf916017c7d541fcd34bce322c000291d39
;

loop_
_space_group_symop_operation_xyz
'x, y, z'
'-x+1/2, -y, z+1/2'
'x+1/2, -y+1/2, -z'
'-x, y+1/2, -z+1/2'
'-x, -y, -z'
'x-1/2, y, -z-1/2'
'-x-1/2, y-1/2, z'
'x, -y-1/2, z-1/2'

loop_
_atom_site_label
_atom_site_type_symbol
_atom_site_fract_x
_atom_site_fract_y
_atom_site_fract_z
_atom_site_U_iso_or_equiv
_atom_site_adp_type
_atom_site_occupancy
_atom_site_site_symmetry_order
_atom_site_calc_flag
_atom_site_refinement_flags_posn
_atom_site_refinement_flags_adp
_atom_site_refinement_flags_occupancy
_atom_site_disorder_assembly
_atom_site_disorder_group
C1 C 0.7807(3) 0.5138(3) 0.7652(2) 0.0607(10) Uani 1 1 d . . . . .
C2 C 0.6531(4) 0.5973(5) 0.7656(3) 0.0820(15) Uani 1 1 d . . . . .
C3 C 0.6334(5) 0.5626(4) 0.8220(3) 0.0836(16) Uani 1 1 d . . . . .
H3 H 0.581765 0.579828 0.842467 0.100 Uiso 1 1 calc R U . . .
C4 C 0.6917(4) 0.5019(4) 0.8475(2) 0.0735(13) Uani 1 1 d . . . . .
C5 C 0.5913(6) 0.6611(7) 0.7346(4) 0.128(4) Uani 1 1 d . . . . .
H5A H 0.593849 0.651718 0.691538 0.191 Uiso 1 1 calc R U . . .
H5B H 0.609065 0.721135 0.743763 0.191 Uiso 1 1 calc R U . . .
H5C H 0.531168 0.651336 0.748642 0.191 Uiso 1 1 calc R U . . .
C6 C 0.6738(5) 0.4577(6) 0.9079(3) 0.104(2) Uani 1 1 d . . . . .
H6A H 0.724831 0.422554 0.919410 0.156 Uiso 1 1 calc R U . . .
H6B H 0.622142 0.419912 0.904551 0.156 Uiso 1 1 calc R U . . .
H6C H 0.663128 0.502599 0.938141 0.156 Uiso 1 1 calc R U . . .
C7 C 0.7020(3) 0.4655(3) 0.5460(2) 0.0606(10) Uani 1 1 d . . . . .
C8 C 0.8081(4) 0.3553(3) 0.5458(2) 0.0633(11) Uani 1 1 d . . . . .
C9 C 0.7591(4) 0.3131(3) 0.5013(3) 0.0817(16) Uani 1 1 d . . . . .
H9 H 0.778816 0.259516 0.484760 0.098 Uiso 1 1 calc R U . . .
C10 C 0.6799(5) 0.3519(4) 0.4814(3) 0.0829(17) Uani 1 1 d . . . . .
C11 C 0.8930(4) 0.3199(4) 0.5710(3) 0.0750(13) Uani 1 1 d . . . . .
H11A H 0.939610 0.363463 0.566046 0.113 Uiso 1 1 calc R U . . .
H11B H 0.909181 0.266190 0.549945 0.113 Uiso 1 1 calc R U . . .
H11C H 0.885330 0.307131 0.613407 0.113 Uiso 1 1 calc R U . . .
C12 C 0.6243(7) 0.3107(6) 0.4324(4) 0.127(3) Uani 1 1 d . . . . .
H12A H 0.564327 0.333539 0.434741 0.190 Uiso 1 1 calc R U . . .
H12B H 0.623376 0.247137 0.437575 0.190 Uiso 1 1 calc R U . . .
H12C H 0.649577 0.325084 0.393567 0.190 Uiso 1 1 calc R U . . .
C13 C 0.9427(3) 0.7052(3) 0.5935(2) 0.0586(10) Uani 1 1 d . . . . .
C14 C 0.8809(4) 0.7833(3) 0.6728(2) 0.0690(12) Uani 1 1 d . . . . .
C15 C 0.9361(4) 0.8543(3) 0.6573(3) 0.0777(14) Uani 1 1 d . . . . .
H15 H 0.934634 0.906734 0.679841 0.093 Uiso 1 1 calc R U . . .
C16 C 0.9926(4) 0.8466(3) 0.6088(2) 0.0710(12) Uani 1 1 d . . . . .
C17 C 0.8175(6) 0.7856(5) 0.7249(4) 0.115(3) Uani 1 1 d . . . . .
H17A H 0.757989 0.796824 0.710331 0.173 Uiso 1 1 calc R U . . .
H17B H 0.834837 0.832076 0.752501 0.173 Uiso 1 1 calc R U . . .
H17C H 0.818863 0.729192 0.745630 0.173 Uiso 1 1 calc R U . . .
C18 C 1.0500(6) 0.9223(5) 0.5885(4) 0.106(2) Uani 1 1 d . . . . .
H18A H 1.101606 0.926569 0.614274 0.159 Uiso 1 1 calc R U . . .
H18B H 1.016362 0.976835 0.590626 0.159 Uiso 1 1 calc R U . . .
H18C H 1.068850 0.912304 0.547359 0.159 Uiso 1 1 calc R U . . .
In1 In 0.82161(2) 0.56138(2) 0.63071(2) 0.05725(15) Uani 1 1 d . . . . .
N1 N 0.7284(3) 0.5725(3) 0.7371(2) 0.0736(11) Uani 1 1 d . . . . .
N2 N 0.7661(3) 0.4757(3) 0.81889(17) 0.0663(10) Uani 1 1 d . . . . .
N3 N 0.7778(3) 0.4327(2) 0.56891(17) 0.0557(8) Uani 1 1 d . . . . .
N4 N 0.6512(4) 0.4290(3) 0.5037(2) 0.0744(11) Uani 1 1 d . . . . .
N5 N 0.8840(3) 0.7071(3) 0.63970(17) 0.0593(8) Uani 1 1 d . . . . .
N6 N 0.9975(3) 0.7709(3) 0.57687(19) 0.0672(10) Uani 1 1 d . . . . .
Se1 Se 0.88578(4) 0.47822(4) 0.72208(2) 0.0731(2) Uani 1 1 d . . . . .
Se2 Se 0.66792(4) 0.57783(4) 0.57884(3) 0.0799(2) Uani 1 1 d . . . . .
Se3 Se 0.94646(4) 0.59513(4) 0.55089(2) 0.06799(19) Uani 1 1 d . . . . .

loop_
_atom_site_aniso_label
_atom_site_aniso_U_11
_atom_site_aniso_U_22
_atom_site_aniso_U_33
_atom_site_aniso_U_23
_atom_site_aniso_U_13
_atom_site_aniso_U_12
C1 0.070(3) 0.054(2) 0.058(2) 0.0052(18) 0.0056(19) -0.012(2)
C2 0.080(3) 0.081(4) 0.085(4) 0.015(3) 0.014(3) 0.002(3)
C3 0.083(4) 0.087(4) 0.080(3) 0.011(3) 0.021(3) -0.003(3)
C4 0.081(3) 0.080(4) 0.060(3) 0.005(2) 0.008(2) -0.017(3)
C5 0.105(5) 0.137(8) 0.141(7) 0.059(6) 0.036(5) 0.048(5)
C6 0.119(6) 0.125(6) 0.068(3) 0.023(4) 0.017(3) -0.014(5)
C7 0.066(3) 0.040(2) 0.076(3) 0.0002(19) -0.003(2) 0.003(2)
C8 0.084(3) 0.030(2) 0.075(3) 0.0046(18) 0.009(2) 0.0000(19)
C9 0.116(5) 0.034(2) 0.095(4) -0.011(2) -0.001(3) -0.004(3)
C10 0.115(5) 0.044(3) 0.090(4) 0.000(2) -0.019(3) -0.013(3)
C11 0.076(3) 0.047(2) 0.102(4) 0.004(2) 0.011(3) 0.013(2)
C12 0.166(8) 0.081(5) 0.133(6) -0.030(4) -0.056(6) -0.013(5)
C13 0.071(2) 0.048(2) 0.057(2) -0.0011(16) -0.0075(18) -0.0047(19)
C14 0.086(3) 0.045(2) 0.076(3) -0.006(2) 0.004(2) 0.002(2)
C15 0.099(4) 0.045(3) 0.089(3) -0.014(2) -0.008(3) -0.006(2)
C16 0.076(3) 0.056(3) 0.081(3) 0.002(2) -0.011(2) -0.020(2)
C17 0.142(7) 0.072(4) 0.133(6) -0.035(4) 0.048(5) -0.005(4)
C18 0.118(6) 0.073(4) 0.128(6) 0.001(4) -0.002(4) -0.043(4)
In1 0.0693(2) 0.0407(2) 0.0618(2) 0.00429(10) -0.00173(11) -0.00015(11)
N1 0.085(3) 0.065(2) 0.071(2) 0.0191(19) 0.012(2) -0.002(2)
N2 0.080(3) 0.065(2) 0.0542(18) 0.0093(16) -0.0009(17) -0.011(2)
N3 0.067(2) 0.0333(16) 0.067(2) 0.0045(13) 0.0047(16) -0.0001(14)
N4 0.085(3) 0.049(2) 0.089(3) -0.0050(19) -0.015(2) -0.004(2)
N5 0.069(2) 0.0429(19) 0.066(2) -0.0018(15) -0.0039(16) 0.0015(16)
N6 0.075(2) 0.056(2) 0.071(2) 0.0012(17) -0.0035(18) -0.0142(19)
Se1 0.0724(3) 0.0825(4) 0.0643(3) 0.0148(2) 0.0028(2) 0.0112(3)
Se2 0.0794(4) 0.0519(3) 0.1084(5) -0.0166(3) -0.0174(3) 0.0193(2)
Se3 0.0935(4) 0.0547(3) 0.0557(3) -0.00731(19) 0.0083(2) -0.0114(3)

loop_
_atom_type_symbol
_atom_type_description
_atom_type_scat_dispersion_real
_atom_type_scat_dispersion_imag
_atom_type_scat_source
C C 0.0181 0.0091 'International Tables Vol C Tables 4.2.6.8 and 6.1.1.4'
H H 0.0000 0.0000 'International Tables Vol C Tables 4.2.6.8 and 6.1.1.4'
In In 0.0822 5.0449 'International Tables Vol C Tables 4.2.6.8 and 6.1.1.4'
N N 0.0311 0.0180 'International Tables Vol C Tables 4.2.6.8 and 6.1.1.4'
Se Se -0.7943 1.1372 'International Tables Vol C Tables 4.2.6.8 and 6.1.1.4'

loop_
_geom_angle_atom_site_label_1
_geom_angle_atom_site_label_2
_geom_angle_atom_site_label_3
_geom_angle
_geom_angle_site_symmetry_1
_geom_angle_site_symmetry_3
_geom_angle_publ_flag
N1 C1 N2 126.9(5) . . ?
N1 C1 Se1 115.8(3) . . ?
N2 C1 Se1 117.2(4) . . ?
N1 C2 C3 119.7(6) . . ?
N1 C2 C5 118.9(6) . . ?
C3 C2 C5 121.4(6) . . ?
C4 C3 C2 118.9(6) . . ?
C4 C3 H3 120.6 . . ?
C2 C3 H3 120.6 . . ?
N2 C4 C3 121.7(5) . . ?
N2 C4 C6 115.7(6) . . ?
C3 C4 C6 122.5(6) . . ?
C2 C5 H5A 109.5 . . ?
C2 C5 H5B 109.5 . . ?
H5A C5 H5B 109.5 . . ?
C2 C5 H5C 109.5 . . ?
H5A C5 H5C 109.5 . . ?
H5B C5 H5C 109.5 . . ?
C4 C6 H6A 109.5 . . ?
C4 C6 H6B 109.5 . . ?
H6A C6 H6B 109.5 . . ?
C4 C6 H6C 109.5 . . ?
H6A C6 H6C 109.5 . . ?
H6B C6 H6C 109.5 . . ?
N4 C7 N3 127.0(5) . . ?
N4 C7 Se2 118.8(4) . . ?
N3 C7 Se2 114.2(3) . . ?
N3 C8 C9 119.1(5) . . ?
N3 C8 C11 117.0(5) . . ?
C9 C8 C11 123.9(5) . . ?
C8 C9 C10 119.0(5) . . ?
C8 C9 H9 120.5 . . ?
C10 C9 H9 120.5 . . ?
N4 C10 C9 121.5(5) . . ?
N4 C10 C12 116.6(6) . . ?
C9 C10 C12 121.9(6) . . ?
C8 C11 H11A 109.5 . . ?
C8 C11 H11B 109.5 . . ?
H11A C11 H11B 109.5 . . ?
C8 C11 H11C 109.5 . . ?
H11A C11 H11C 109.5 . . ?
H11B C11 H11C 109.5 . . ?
C10 C12 H12A 109.5 . . ?
C10 C12 H12B 109.5 . . ?
H12A C12 H12B 109.5 . . ?
C10 C12 H12C 109.5 . . ?
H12A C12 H12C 109.5 . . ?
H12B C12 H12C 109.5 . . ?
N6 C13 N5 126.3(4) . . ?
N6 C13 Se3 119.3(4) . . ?
N5 C13 Se3 114.4(3) . . ?
N5 C14 C15 119.6(5) . . ?
N5 C14 C17 117.1(5) . . ?
C15 C14 C17 123.3(5) . . ?
C16 C15 C14 119.6(5) . . ?
C16 C15 H15 120.2 . . ?
C14 C15 H15 120.2 . . ?
N6 C16 C15 121.1(5) . . ?
N6 C16 C18 117.2(6) . . ?
C15 C16 C18 121.7(6) . . ?
C14 C17 H17A 109.5 . . ?
C14 C17 H17B 109.5 . . ?
H17A C17 H17B 109.5 . . ?
C14 C17 H17C 109.5 . . ?
H17A C17 H17C 109.5 . . ?
H17B C17 H17C 109.5 . . ?
C16 C18 H18A 109.5 . . ?
C16 C18 H18B 109.5 . . ?
H18A C18 H18B 109.5 . . ?
C16 C18 H18C 109.5 . . ?
H18A C18 H18C 109.5 . . ?
H18B C18 H18C 109.5 . . ?
N5 In1 N3 150.72(13) . . ?
N5 In1 Se1 103.60(9) . . ?
N3 In1 Se1 98.86(9) . . ?
N5 In1 Se2 107.30(10) . . ?
N3 In1 Se2 65.85(9) . . ?
Se1 In1 Se2 136.94(3) . . ?
N5 In1 Se3 66.39(10) . . ?
N3 In1 Se3 88.21(9) . . ?
Se1 In1 Se3 110.95(2) . . ?
Se2 In1 Se3 108.57(2) . . ?
C1 N1 C2 117.3(5) . . ?
C1 N2 C4 115.5(5) . . ?
C7 N3 C8 117.4(4) . . ?
C7 N3 In1 98.4(3) . . ?
C8 N3 In1 143.1(4) . . ?
C7 N4 C10 115.9(5) . . ?
C13 N5 C14 116.6(4) . . ?
C13 N5 In1 99.9(3) . . ?
C14 N5 In1 143.5(4) . . ?
C13 N6 C16 116.7(4) . . ?
C1 Se1 In1 87.01(14) . . ?
C7 Se2 In1 81.12(15) . . ?
C13 Se3 In1 79.31(14) . . ?

loop_
_geom_bond_atom_site_label_1
_geom_bond_atom_site_label_2
_geom_bond_distance
_geom_bond_site_symmetry_2
_geom_bond_publ_flag
C1 N1 1.330(7) . ?
C1 N2 1.332(5) . ?
C1 Se1 1.909(5) . ?
C2 N1 1.340(8) . ?
C2 C3 1.379(8) . ?
C2 C5 1.493(10) . ?
C3 C4 1.378(10) . ?
C3 H3 0.9300 . ?
C4 N2 1.336(7) . ?
C4 C6 1.509(8) . ?
C5 H5A 0.9600 . ?
C5 H5B 0.9600 . ?
C5 H5C 0.9600 . ?
C6 H6A 0.9600 . ?
C6 H6B 0.9600 . ?
C6 H6C 0.9600 . ?
C7 N4 1.320(7) . ?
C7 N3 1.332(6) . ?
C7 Se2 1.902(5) . ?
C8 N3 1.346(6) . ?
C8 C9 1.377(8) . ?
C8 C11 1.482(8) . ?
C9 C10 1.388(9) . ?
C9 H9 0.9300 . ?
C10 N4 1.328(8) . ?
C10 C12 1.494(9) . ?
C11 H11A 0.9600 . ?
C11 H11B 0.9600 . ?
C11 H11C 0.9600 . ?
C12 H12A 0.9600 . ?
C12 H12B 0.9600 . ?
C12 H12C 0.9600 . ?
C13 N6 1.331(6) . ?
C13 N5 1.343(6) . ?
C13 Se3 1.898(5) . ?
C14 N5 1.355(6) . ?
C14 C15 1.387(8) . ?
C14 C17 1.490(9) . ?
C15 C16 1.366(9) . ?
C15 H15 0.9300 . ?
C16 N6 1.337(7) . ?
C16 C18 1.491(8) . ?
C17 H17A 0.9600 . ?
C17 H17B 0.9600 . ?
C17 H17C 0.9600 . ?
C18 H18A 0.9600 . ?
C18 H18B 0.9600 . ?
C18 H18C 0.9600 . ?
In1 N5 2.383(4) . ?
In1 N3 2.449(4) . ?
In1 Se1 2.5540(6) . ?
In1 Se2 2.5744(7) . ?
In1 Se3 2.6115(6) . ?

loop_
_geom_torsion_atom_site_label_1
_geom_torsion_atom_site_label_2
_geom_torsion_atom_site_label_3
_geom_torsion_atom_site_label_4
_geom_torsion
_geom_torsion_site_symmetry_1
_geom_torsion_site_symmetry_2
_geom_torsion_site_symmetry_3
_geom_torsion_site_symmetry_4
_geom_torsion_publ_flag
N1 C2 C3 C4 -0.8(11) . . . . ?
C5 C2 C3 C4 178.0(8) . . . . ?
C2 C3 C4 N2 -0.4(10) . . . . ?
C2 C3 C4 C6 -177.5(7) . . . . ?
N3 C8 C9 C10 0.1(8) . . . . ?
C11 C8 C9 C10 179.4(5) . . . . ?
C8 C9 C10 N4 1.0(10) . . . . ?
C8 C9 C10 C12 178.9(7) . . . . ?
N5 C14 C15 C16 0.3(9) . . . . ?
C17 C14 C15 C16 179.8(7) . . . . ?
C14 C15 C16 N6 -1.8(9) . . . . ?
C14 C15 C16 C18 176.9(6) . . . . ?
N2 C1 N1 C2 0.8(8) . . . . ?
Se1 C1 N1 C2 178.6(5) . . . . ?
C3 C2 N1 C1 0.6(10) . . . . ?
C5 C2 N1 C1 -178.2(7) . . . . ?
N1 C1 N2 C4 -1.9(8) . . . . ?
Se1 C1 N2 C4 -179.7(4) . . . . ?
C3 C4 N2 C1 1.7(8) . . . . ?
C6 C4 N2 C1 178.9(6) . . . . ?
N4 C7 N3 C8 2.1(8) . . . . ?
Se2 C7 N3 C8 -177.2(3) . . . . ?
N4 C7 N3 In1 172.9(5) . . . . ?
Se2 C7 N3 In1 -6.3(3) . . . . ?
C9 C8 N3 C7 -1.5(7) . . . . ?
C11 C8 N3 C7 179.2(4) . . . . ?
C9 C8 N3 In1 -166.3(4) . . . . ?
C11 C8 N3 In1 14.4(7) . . . . ?
N3 C7 N4 C10 -1.0(9) . . . . ?
Se2 C7 N4 C10 178.2(4) . . . . ?
C9 C10 N4 C7 -0.6(9) . . . . ?
C12 C10 N4 C7 -178.6(7) . . . . ?
N6 C13 N5 C14 -0.4(7) . . . . ?
Se3 C13 N5 C14 177.9(4) . . . . ?
N6 C13 N5 In1 180.0(4) . . . . ?
Se3 C13 N5 In1 -1.6(3) . . . . ?
C15 C14 N5 C13 0.8(8) . . . . ?
C17 C14 N5 C13 -178.7(6) . . . . ?
C15 C14 N5 In1 -179.9(4) . . . . ?
C17 C14 N5 In1 0.5(10) . . . . ?
N5 C13 N6 C16 -1.0(7) . . . . ?
Se3 C13 N6 C16 -179.3(4) . . . . ?
C15 C16 N6 C13 2.2(8) . . . . ?
C18 C16 N6 C13 -176.7(6) . . . . ?
N6 C13 Se3 In1 180.0(4) . . . . ?
N5 C13 Se3 In1 1.5(3) . . . . ?
